data_1519079
loop_
_publ_author_name
'Sanzenbacher, Ralf'
'Sotofte, Inger'
'Springborg, Johan'

_publ_section_title
;
 Nickel(II) Complexes with [2(4).3(1)]Adamanzane,
 1,4,7,10-Tetraazabicyclo[5.5.3]pentadecane
;
_journal_name_full 'Acta Chemica Scandinavica'
_journal_page_first 457
_journal_page_last 464
_journal_volume 53
_journal_year 1999
_chemical_formula_sum 'C11 H24 Cl2 N4 Ni O4'
_chemical_formula_weight 405.95
_space_group_IT_number 15
_symmetry_cell_setting monoclinic
_symmetry_Int_Tables_number 15
_symmetry_space_group_name_Hall '-C 2yc'
_symmetry_space_group_name_H-M 'C 1 2/c 1'
_cell_angle_alpha 90
_cell_angle_beta 101.42(2)
_cell_angle_gamma 90
_cell_formula_units_Z 8
_cell_length_a 11.328(2)
_cell_length_b 12.713(3)
_cell_length_c 22.794(5)
_cell_volume 3217.6(12)
_diffrn_ambient_temperature 296
_diffrn_radiation_probe x-ray
_diffrn_radiation_type MoK\a
_diffrn_radiation_wavelength 0.71069
_exptl_absorpt_coefficient_mu 1.560
_exptl_crystal_density_diffrn 1.676
_exptl_crystal_F_000 1696
_refine_ls_number_parameters 212
_refine_ls_number_reflns 2334
_refine_ls_R_factor_gt 0.0671
_refine_ls_wR_factor_gt 0.1865
_cod_data_source_file Acta-Chem-Scand-1999-53-457-464-1.cif
_cod_data_source_block 1
_cod_depositor_comments
;
No atomic coordinates in the paper,
a dummy atom was added

 The dummy atom was replaced by unknown values. This is the
 standard way of marking entries in the COD that do not contain
 coordinates.

 Antanas Vaitkus,
 2016-12-06
;
_cod_original_cell_volume 3217.6(11)
_cod_original_sg_symbol_H-M 'C 2/c'
_cod_database_code 1519079

loop_
_symmetry_equiv_pos_site_id
_symmetry_equiv_pos_as_xyz
1 x,y,z
2 -x,y,1/2-z
3 -x,-y,-z
4 x,-y,1/2+z
5 1/2+x,1/2+y,z
6 1/2-x,1/2+y,1/2-z
7 1/2-x,1/2-y,-z
8 1/2+x,1/2-y,1/2+z

loop_
_atom_site_label
_atom_site_type_symbol
_atom_site_fract_x
_atom_site_fract_y
_atom_site_fract_z
_atom_site_U_iso_or_equiv
_atom_site_calc_flag
? ? ? ? ? ? ?
